data_2019473
loop_
_publ_author_name
'Krause, Jeanette A.'
'Zhao, Daoli'
'Chatterjee, Sayandev'
'Falcon, Roland'
'Stoltz, Kristen'
'Warren, John C.'
'Wiswell, Sara E.'
'Connick, William B.'
'Collins, Sibrina N.'

_publ_section_title
;
 In-house and synchrotron X-ray diffraction studies of
 2-phenyl-1,10-phenanthroline, protonated salts, complexes with gold(III)
 and copper(II), and an orthometallation product with palladium(II)
;
_journal_coeditor_code GZ3246
_journal_issue 3
_journal_name_full 'Acta Crystallographica Section C'
_journal_page_first 260
_journal_page_last 266
_journal_paper_doi 10.1107/S2053229614001843
_journal_volume 70
_journal_year 2014
_chemical_formula_iupac 'C18 H13 N2 +, C F3 S O3 -'
_chemical_formula_moiety 'C18 H13 N2 +, C F3 S O3 -'
_chemical_formula_sum 'C19 H13 F3 N2 O3 S'
_chemical_formula_weight 406.37
_chemical_name_systematic
;
2-Phenyl-1,10-phenanthrolin-1-ium trifluoromethanesulfonate
;
_space_group_IT_number 2
_symmetry_cell_setting triclinic
_symmetry_space_group_name_Hall '-P 1'
_symmetry_space_group_name_H-M 'P -1'
_atom_sites_solution_hydrogens mixed
_atom_sites_solution_primary direct
_atom_sites_solution_secondary difmap
_audit_creation_method SHELXL-97
_cell_angle_alpha 104.848(2)
_cell_angle_beta 95.687(2)
_cell_angle_gamma 100.439(2)
_cell_formula_units_Z 2
_cell_length_a 7.6682(2)
_cell_length_b 10.7446(4)
_cell_length_c 11.1174(4)
_cell_measurement_reflns_used 4788
_cell_measurement_temperature 150(2)
_cell_measurement_theta_max 67.65
_cell_measurement_theta_min 4.16
_cell_volume 860.48(5)
_computing_cell_refinement 'SAINT (Bruker, 2005)'
_computing_data_collection 'SMART (Bruker, 2003)'
_computing_data_reduction 'SAINT (Bruker, 2005)'
_computing_molecular_graphics 'SHELXTL (Sheldrick, 2008<i>b</i>)'
_computing_publication_material 'SHELXTL (Sheldrick, 2008<i>b</i>)'
_computing_structure_refinement 'SHELXTL (Sheldrick, 2008<i>b</i>)'
_computing_structure_solution 'SHELXTL (Sheldrick, 2008<i>b</i>)'
_diffrn_ambient_temperature 150(2)
_diffrn_measured_fraction_theta_full 0.961
_diffrn_measured_fraction_theta_max 0.953
_diffrn_measurement_device_type 'Bruker SMART6000 CCD'
_diffrn_measurement_method '\w scans'
_diffrn_radiation_monochromator graphite
_diffrn_radiation_source 'fine-focus sealed tube'
_diffrn_radiation_type CuK\a
_diffrn_radiation_wavelength 1.54178
_diffrn_reflns_av_R_equivalents 0.0211
_diffrn_reflns_av_sigmaI/netI 0.0244
_diffrn_reflns_limit_h_max 9
_diffrn_reflns_limit_h_min -9
_diffrn_reflns_limit_k_max 12
_diffrn_reflns_limit_k_min -11
_diffrn_reflns_limit_l_max 13
_diffrn_reflns_limit_l_min -13
_diffrn_reflns_number 7396
_diffrn_reflns_theta_full 67.00
_diffrn_reflns_theta_max 67.87
_diffrn_reflns_theta_min 4.16
_diffrn_standards_decay_% 0
_exptl_absorpt_coefficient_mu 2.194
_exptl_absorpt_correction_T_max 0.8982
_exptl_absorpt_correction_T_min 0.7944
_exptl_absorpt_correction_type multi-scan
_exptl_absorpt_process_details '(SADABS; Sheldrick, 2008<i>a</i>)'
_exptl_crystal_colour colorless
_exptl_crystal_density_diffrn 1.568
_exptl_crystal_density_method 'not measured'
_exptl_crystal_description block
_exptl_crystal_F_000 416
_exptl_crystal_size_max 0.11
_exptl_crystal_size_mid 0.10
_exptl_crystal_size_min 0.05
_refine_diff_density_max 0.320
_refine_diff_density_min -0.277
_refine_ls_extinction_method none
_refine_ls_goodness_of_fit_ref 1.057
_refine_ls_hydrogen_treatment mixed
_refine_ls_matrix_type full
_refine_ls_number_parameters 256
_refine_ls_number_reflns 2976
_refine_ls_number_restraints 0
_refine_ls_restrained_S_all 1.057
_refine_ls_R_factor_all 0.0391
_refine_ls_R_factor_gt 0.0352
_refine_ls_shift/su_max 0.000
_refine_ls_shift/su_mean 0.000
_refine_ls_structure_factor_coef Fsqd
_refine_ls_weighting_details 'calc w=1/[\s^2^(Fo^2^)+(0.0628P)^2^+0.2088P] where P=(Fo^2^+2Fc^2^)/3'
_refine_ls_weighting_scheme calc
_refine_ls_wR_factor_gt 0.0984
_refine_ls_wR_factor_ref 0.1022
_reflns_number_gt 2658
_reflns_number_total 2976
_reflns_threshold_expression >2\s(I)
_cod_data_source_file gz3246sup1.cif
_cod_data_source_block III
_cod_database_code 2019473
_cod_database_fobs_code 2019473

loop_
_symmetry_equiv_pos_as_xyz
'x, y, z'
'-x, -y, -z'

loop_
_atom_site_type_symbol
_atom_site_label
_atom_site_fract_x
_atom_site_fract_y
_atom_site_fract_z
_atom_site_U_iso_or_equiv
_atom_site_adp_type
_atom_site_calc_flag
_atom_site_refinement_flags
_atom_site_occupancy
_atom_site_symmetry_multiplicity
N N1 0.82129(19) 0.37096(14) 0.24790(13) 0.0278(3) Uani d . 1 1
H H1 0.801(3) 0.444(2) 0.2719(19) 0.033 Uiso d . 1 1
N N2 0.75786(18) 0.48085(13) 0.48577(12) 0.0263(3) Uani d . 1 1
C C1 0.8476(2) 0.32438(17) 0.12979(16) 0.0320(4) Uani d . 1 1
H H1A 0.8439 0.3771 0.0732 0.038 Uiso calc R 1 1
C C2 0.8804(2) 0.19852(18) 0.08934(17) 0.0354(4) Uani d . 1 1
H H2A 0.8968 0.1638 0.0046 0.042 Uiso calc R 1 1
C C3 0.8890(2) 0.12466(17) 0.17333(17) 0.0337(4) Uani d . 1 1
H H3A 0.9116 0.0386 0.1462 0.040 Uiso calc R 1 1
C C4 0.8646(2) 0.17512(16) 0.29892(16) 0.0289(4) Uani d . 1 1
C C5 0.8277(2) 0.30197(16) 0.33458(15) 0.0265(3) Uani d . 1 1
C C6 0.8778(2) 0.10544(17) 0.39261(17) 0.0323(4) Uani d . 1 1
H H6A 0.9027 0.0197 0.3703 0.039 Uiso calc R 1 1
C C7 0.8553(2) 0.16056(17) 0.51205(17) 0.0324(4) Uani d . 1 1
H H7A 0.8684 0.1139 0.5732 0.039 Uiso calc R 1 1
C C8 0.8121(2) 0.28787(17) 0.54848(16) 0.0288(4) Uani d . 1 1
C C9 0.7979(2) 0.36027(16) 0.46050(15) 0.0258(3) Uani d . 1 1
C C10 0.7793(2) 0.34725(17) 0.67040(16) 0.0316(4) Uani d . 1 1
H H10A 0.7877 0.3034 0.7342 0.038 Uiso calc R 1 1
C C11 0.7354(2) 0.46834(17) 0.69647(16) 0.0311(4) Uani d . 1 1
H H11A 0.7110 0.5080 0.7780 0.037 Uiso calc R 1 1
C C12 0.7264(2) 0.53452(16) 0.60124(15) 0.0266(3) Uani d . 1 1
C C13 0.6835(2) 0.66778(16) 0.62633(15) 0.0272(4) Uani d . 1 1
C C14 0.6588(2) 0.73704(18) 0.74594(16) 0.0342(4) Uani d . 1 1
H H14A 0.6665 0.6981 0.8134 0.041 Uiso calc R 1 1
C C15 0.6233(3) 0.86216(19) 0.76683(17) 0.0385(4) Uani d . 1 1
H H15A 0.6072 0.9085 0.8486 0.046 Uiso calc R 1 1
C C16 0.6112(2) 0.92001(18) 0.66934(17) 0.0362(4) Uani d . 1 1
H H16A 0.5878 1.0061 0.6841 0.043 Uiso calc R 1 1
C C17 0.6335(2) 0.85149(17) 0.54991(17) 0.0342(4) Uani d . 1 1
H H17A 0.6237 0.8905 0.4826 0.041 Uiso calc R 1 1
C C18 0.6698(2) 0.72677(16) 0.52804(15) 0.0296(4) Uani d . 1 1
H H18A 0.6854 0.6809 0.4460 0.035 Uiso calc R 1 1
S S1 0.81504(5) 0.69060(4) 0.14034(4) 0.02846(15) Uani d . 1 1
O O1 0.82534(18) 0.61105(12) 0.01695(12) 0.0398(3) Uani d . 1 1
F F1 0.60625(17) 0.82031(13) 0.04384(11) 0.0519(3) Uani d . 1 1
F F2 0.57104(16) 0.81289(12) 0.23124(11) 0.0504(3) Uani d . 1 1
F F3 0.46595(16) 0.64175(12) 0.07531(12) 0.0553(3) Uani d . 1 1
O O2 0.78871(19) 0.61981(13) 0.23348(12) 0.0413(3) Uani d . 1 1
O O3 0.94529(17) 0.81352(12) 0.18409(11) 0.0367(3) Uani d . 1 1
C C19 0.6034(2) 0.74334(18) 0.12102(16) 0.0340(4) Uani d . 1 1

loop_
_atom_site_aniso_label
_atom_site_aniso_U_11
_atom_site_aniso_U_22
_atom_site_aniso_U_33
_atom_site_aniso_U_12
_atom_site_aniso_U_13
_atom_site_aniso_U_23
N1 0.0312(7) 0.0241(7) 0.0291(7) 0.0070(6) 0.0066(6) 0.0079(6)
N2 0.0253(7) 0.0263(7) 0.0271(7) 0.0034(5) 0.0035(5) 0.0085(5)
C1 0.0349(9) 0.0332(9) 0.0294(8) 0.0061(7) 0.0076(7) 0.0111(7)
C2 0.0404(10) 0.0340(10) 0.0312(9) 0.0080(7) 0.0115(7) 0.0057(7)
C3 0.0319(9) 0.0276(9) 0.0407(10) 0.0072(7) 0.0089(7) 0.0061(7)
C4 0.0238(8) 0.0279(9) 0.0348(9) 0.0053(6) 0.0046(7) 0.0089(7)
C5 0.0224(8) 0.0266(8) 0.0305(8) 0.0029(6) 0.0030(6) 0.0102(6)
C6 0.0300(9) 0.0265(9) 0.0432(10) 0.0084(7) 0.0056(7) 0.0133(7)
C7 0.0311(9) 0.0321(9) 0.0378(9) 0.0075(7) 0.0030(7) 0.0168(7)
C8 0.0247(8) 0.0295(9) 0.0326(9) 0.0036(6) 0.0012(6) 0.0123(7)
C9 0.0229(8) 0.0245(8) 0.0290(8) 0.0021(6) 0.0025(6) 0.0084(6)
C10 0.0330(9) 0.0352(10) 0.0290(8) 0.0062(7) 0.0024(7) 0.0149(7)
C11 0.0332(9) 0.0338(9) 0.0258(8) 0.0052(7) 0.0036(7) 0.0090(7)
C12 0.0236(8) 0.0274(9) 0.0266(8) 0.0022(6) 0.0017(6) 0.0068(6)
C13 0.0238(8) 0.0274(9) 0.0282(8) 0.0026(6) 0.0031(6) 0.0062(6)
C14 0.0402(10) 0.0348(10) 0.0287(9) 0.0095(7) 0.0067(7) 0.0094(7)
C15 0.0458(10) 0.0379(10) 0.0313(9) 0.0123(8) 0.0104(8) 0.0046(7)
C16 0.0390(10) 0.0277(9) 0.0425(10) 0.0114(7) 0.0090(8) 0.0067(7)
C17 0.0366(9) 0.0318(9) 0.0354(9) 0.0066(7) 0.0057(7) 0.0117(7)
C18 0.0313(9) 0.0288(9) 0.0269(8) 0.0047(7) 0.0042(7) 0.0061(6)
S1 0.0371(2) 0.0252(2) 0.0251(2) 0.00996(17) 0.00670(16) 0.00760(16)
O1 0.0496(8) 0.0348(7) 0.0342(7) 0.0107(6) 0.0146(6) 0.0041(5)
F1 0.0618(8) 0.0588(8) 0.0487(7) 0.0256(6) 0.0063(6) 0.0311(6)
F2 0.0560(7) 0.0569(7) 0.0433(7) 0.0290(6) 0.0176(5) 0.0073(5)
F3 0.0392(6) 0.0509(7) 0.0676(8) 0.0025(5) -0.0008(6) 0.0102(6)
O2 0.0588(8) 0.0378(7) 0.0389(7) 0.0212(6) 0.0144(6) 0.0212(6)
O3 0.0397(7) 0.0318(7) 0.0367(7) 0.0066(5) 0.0032(5) 0.0080(5)
C19 0.0379(10) 0.0342(10) 0.0319(9) 0.0105(7) 0.0057(7) 0.0111(7)

loop_
_atom_type_symbol
_atom_type_description
_atom_type_scat_dispersion_real
_atom_type_scat_dispersion_imag
_atom_type_scat_source
C C 0.0181 0.0091 'International Tables Vol C Tables 4.2.6.8 and 6.1.1.4'
H H 0.0000 0.0000 'International Tables Vol C Tables 4.2.6.8 and 6.1.1.4'
N N 0.0311 0.0180 'International Tables Vol C Tables 4.2.6.8 and 6.1.1.4'
O O 0.0492 0.0322 'International Tables Vol C Tables 4.2.6.8 and 6.1.1.4'
F F 0.0727 0.0534 'International Tables Vol C Tables 4.2.6.8 and 6.1.1.4'
S S 0.3331 0.5567 'International Tables Vol C Tables 4.2.6.8 and 6.1.1.4'

loop_
_geom_angle_atom_site_label_1
_geom_angle_atom_site_label_2
_geom_angle_atom_site_label_3
_geom_angle
C1 N1 C5 123.25(15)
C1 N1 H1 120.3(15)
C5 N1 H1 116.4(15)
C12 N2 C9 118.16(14)
N1 C1 C2 119.86(16)
N1 C1 H1A 120.1
C2 C1 H1A 120.1
C3 C2 C1 119.26(16)
C3 C2 H2A 120.4
C1 C2 H2A 120.4
C2 C3 C4 120.78(16)
C2 C3 H3A 119.6
C4 C3 H3A 119.6
C3 C4 C5 117.80(15)
C3 C4 C6 123.76(15)
C5 C4 C6 118.44(15)
N1 C5 C4 119.02(15)
N1 C5 C9 119.48(15)
C4 C5 C9 121.50(15)
C7 C6 C4 120.67(15)
C7 C6 H6A 119.7
C4 C6 H6A 119.7
C6 C7 C8 121.38(16)
C6 C7 H7A 119.3
C8 C7 H7A 119.3
C9 C8 C10 116.17(15)
C9 C8 C7 120.19(15)
C10 C8 C7 123.63(15)
N2 C9 C8 124.57(15)
N2 C9 C5 117.66(14)
C8 C9 C5 117.76(15)
C11 C10 C8 119.77(15)
C11 C10 H10A 120.1
C8 C10 H10A 120.1
C10 C11 C12 119.82(15)
C10 C11 H11A 120.1
C12 C11 H11A 120.1
N2 C12 C11 121.48(15)
N2 C12 C13 116.88(14)
C11 C12 C13 121.64(14)
C14 C13 C18 118.69(15)
C14 C13 C12 121.89(15)
C18 C13 C12 119.42(14)
C15 C14 C13 120.46(16)
C15 C14 H14A 119.8
C13 C14 H14A 119.8
C16 C15 C14 120.44(16)
C16 C15 H15A 119.8
C14 C15 H15A 119.8
C15 C16 C17 119.56(16)
C15 C16 H16A 120.2
C17 C16 H16A 120.2
C18 C17 C16 120.52(16)
C18 C17 H17A 119.7
C16 C17 H17A 119.7
C17 C18 C13 120.33(15)
C17 C18 H18A 119.8
C13 C18 H18A 119.8
O1 S1 O3 115.13(8)
O1 S1 O2 115.22(8)
O3 S1 O2 114.60(8)
O1 S1 C19 104.23(8)
O3 S1 C19 102.96(8)
O2 S1 C19 102.26(8)
F3 C19 F2 107.36(15)
F3 C19 F1 108.06(15)
F2 C19 F1 107.10(14)
F3 C19 S1 111.83(13)
F2 C19 S1 110.79(12)
F1 C19 S1 111.48(12)

loop_
_geom_bond_atom_site_label_1
_geom_bond_atom_site_label_2
_geom_bond_distance
N1 C1 1.329(2)
N1 C5 1.360(2)
N1 H1 0.81(2)
N2 C12 1.331(2)
N2 C9 1.351(2)
C1 C2 1.389(2)
C1 H1A 0.9500
C2 C3 1.376(3)
C2 H2A 0.9500
C3 C4 1.407(2)
C3 H3A 0.9500
C4 C5 1.407(2)
C4 C6 1.436(2)
C5 C9 1.439(2)
C6 C7 1.350(2)
C6 H6A 0.9500
C7 C8 1.432(2)
C7 H7A 0.9500
C8 C9 1.405(2)
C8 C10 1.411(2)
C10 C11 1.369(2)
C10 H10A 0.9500
C11 C12 1.421(2)
C11 H11A 0.9500
C12 C13 1.490(2)
C13 C14 1.397(2)
C13 C18 1.401(2)
C14 C15 1.386(3)
C14 H14A 0.9500
C15 C16 1.384(3)
C15 H15A 0.9500
C16 C17 1.387(2)
C16 H16A 0.9500
C17 C18 1.383(2)
C17 H17A 0.9500
C18 H18A 0.9500
S1 O1 1.4366(12)
S1 O3 1.4404(13)
S1 O2 1.4425(13)
S1 C19 1.8238(19)
F1 C19 1.335(2)
F2 C19 1.334(2)
F3 C19 1.324(2)

loop_
_geom_hbond_atom_site_label_D
_geom_hbond_atom_site_label_H
_geom_hbond_atom_site_label_A
_geom_hbond_site_symmetry_A
_geom_hbond_distance_DH
_geom_hbond_distance_HA
_geom_hbond_distance_DA
_geom_hbond_angle_DHA
_geom_hbond_publ_flag
N1 H1 O2 1_555 0.81(2) 2.06(2) 2.773(2) 147(2) n

loop_
_geom_torsion_atom_site_label_1
_geom_torsion_atom_site_label_2
_geom_torsion_atom_site_label_3
_geom_torsion_atom_site_label_4
_geom_torsion
C5 N1 C1 C2 1.2(3)
N1 C1 C2 C3 -1.3(3)
C1 C2 C3 C4 0.1(3)
C2 C3 C4 C5 1.3(2)
C2 C3 C4 C6 -177.75(16)
C1 N1 C5 C4 0.2(2)
C1 N1 C5 C9 179.88(14)
C3 C4 C5 N1 -1.4(2)
C6 C4 C5 N1 177.62(14)
C3 C4 C5 C9 178.93(14)
C6 C4 C5 C9 -2.0(2)
C3 C4 C6 C7 179.05(15)
C5 C4 C6 C7 0.0(2)
C4 C6 C7 C8 2.0(3)
C6 C7 C8 C9 -2.1(3)
C6 C7 C8 C10 177.06(16)
C12 N2 C9 C8 -1.3(2)
C12 N2 C9 C5 178.63(13)
C10 C8 C9 N2 0.8(2)
C7 C8 C9 N2 -179.99(15)
C10 C8 C9 C5 -179.07(13)
C7 C8 C9 C5 0.1(2)
N1 C5 C9 N2 2.4(2)
C4 C5 C9 N2 -178.00(14)
N1 C5 C9 C8 -177.74(14)
C4 C5 C9 C8 1.9(2)
C9 C8 C10 C11 0.4(2)
C7 C8 C10 C11 -178.73(16)
C8 C10 C11 C12 -1.2(2)
C9 N2 C12 C11 0.4(2)
C9 N2 C12 C13 179.70(14)
C10 C11 C12 N2 0.8(2)
C10 C11 C12 C13 -178.47(15)
N2 C12 C13 C14 -176.04(14)
C11 C12 C13 C14 3.2(2)
N2 C12 C13 C18 3.1(2)
C11 C12 C13 C18 -177.67(15)
C18 C13 C14 C15 -0.7(3)
C12 C13 C14 C15 178.46(16)
C13 C14 C15 C16 0.2(3)
C14 C15 C16 C17 0.5(3)
C15 C16 C17 C18 -0.8(3)
C16 C17 C18 C13 0.3(3)
C14 C13 C18 C17 0.4(2)
C12 C13 C18 C17 -178.77(15)
